data_4302492
loop_
_publ_author_name
'Robila Belghiche'
'Ouahiba Bechiri'
'Mostefa Abbessi'
'St\'ephane Golhen'
'Yann Le Gal'
'Lahc\`ene Ouahab'

_publ_contact_author_address
;Organom\'etalliques et Mat\'eriaux Mol\'eculaires
UMR 6226 CNRS-Universit\'e de Rennes 1
Sciences Chimiques de Rennes
Avenue G\'en\'eral Leclerc
35042 Rennes Cedex
France
;
_publ_contact_author_email lahcene.ouahab@univ-rennes1.fr
_publ_contact_author_fax +33(0)223236840
_publ_contact_author_name 'Lahc\`ene Ouahab'
_publ_contact_author_phone +33(0)223235659
_publ_section_title
;
2D and 3D Polymeric Wells-Dawson Polyoxometelates: Synthesis, Crystal
Structures, and Cyclic Voltammetry of [(M(H2O)4)x][H6-2xP2W18-nMonO62]
(M = CuII, CoII, NiII)
;
_journal_name_full 'Inorganic Chemistry'
_journal_page_first 6026
_journal_page_last 6033
_journal_paper_doi 10.1021/ic9003406
_journal_volume 48
_journal_year 2009
_chemical_formula_moiety '[Co(H2O)4]2.3[H1.4P2W14Mo4O62],18.8H2O'
_chemical_formula_sum 'Co2.3 H57.4 Mo4 O90 P2 W14'
_chemical_formula_weight 4653.00
_chemical_name_systematic
; 
 ? 
;
_space_group_IT_number 2
_symmetry_cell_setting triclinic
_symmetry_space_group_name_Hall '-P 1'
_symmetry_space_group_name_H-M 'P -1'
_atom_sites_solution_hydrogens none
_atom_sites_solution_primary direct
_atom_sites_solution_secondary difmap
_audit_creation_method SHELXL-97
_cell_angle_alpha 84.609(19)
_cell_angle_beta 88.62(2)
_cell_angle_gamma 66.763(10)
_cell_formula_units_Z 2
_cell_length_a 13.125(2)
_cell_length_b 14.8355(17)
_cell_length_c 21.072(8)
_cell_measurement_reflns_used 47110
_cell_measurement_temperature 293(2)
_cell_measurement_theta_max 30.034
_cell_measurement_theta_min 2.910
_cell_volume 3753.2(16)
_computing_cell_refinement 'HKL Scalepack (Otwinowski & Minor 1997)'
_computing_data_collection 'Collect (Bruker AXS BV, 1997-2004)'
_computing_data_reduction 'HKL Denzo and Scalepack (Otwinowski & Minor 1997)'
_computing_structure_refinement 'SHELXL-97 (Sheldrick, 1997)'
_computing_structure_solution 'SIR97 (Altomare al, 1999)'
_diffrn_ambient_temperature 293(2)
_diffrn_detector_area_resol_mean 9
_diffrn_measured_fraction_theta_full 0.979
_diffrn_measured_fraction_theta_max 0.979
_diffrn_measurement_device_type KappaCCD
_diffrn_measurement_method CCD
_diffrn_radiation_monochromator graphite
_diffrn_radiation_source 'fine-focus sealed tube'
_diffrn_radiation_type MoK\a
_diffrn_radiation_wavelength 0.71073
_diffrn_reflns_av_R_equivalents 0.0503
_diffrn_reflns_av_sigmaI/netI 0.0839
_diffrn_reflns_limit_h_max 14
_diffrn_reflns_limit_h_min -18
_diffrn_reflns_limit_k_max 19
_diffrn_reflns_limit_k_min -20
_diffrn_reflns_limit_l_max 29
_diffrn_reflns_limit_l_min -29
_diffrn_reflns_number 46430
_diffrn_reflns_theta_full 30.00
_diffrn_reflns_theta_max 30.00
_diffrn_reflns_theta_min 3.50
_exptl_absorpt_coefficient_mu 22.670
_exptl_crystal_density_diffrn 4.117
_exptl_crystal_density_method 'not measured'
_exptl_crystal_F_000 4147
_refine_diff_density_max 4.420
_refine_diff_density_min -4.788
_refine_diff_density_rms 0.513
_refine_ls_extinction_method none
_refine_ls_goodness_of_fit_ref 1.032
_refine_ls_matrix_type full
_refine_ls_number_parameters 1035
_refine_ls_number_reflns 21443
_refine_ls_number_restraints 0
_refine_ls_restrained_S_all 1.032
_refine_ls_R_factor_all 0.0939
_refine_ls_R_factor_gt 0.0503
_refine_ls_shift/su_max 0.001
_refine_ls_shift/su_mean 0.000
_refine_ls_structure_factor_coef Fsqd
_refine_ls_weighting_details 'calc w=1/[\s^2^(Fo^2^)+(0.0610P)^2^+36.1147P] where P=(Fo^2^+2Fc^2^)/3'
_refine_ls_weighting_scheme calc
_refine_ls_wR_factor_gt 0.1166
_refine_ls_wR_factor_ref 0.1369
_reflns_number_gt 14551
_reflns_number_total 21443
_reflns_threshold_expression >2sigma(I)
_cod_data_source_file ic9003406_si_001_5.cif
_cod_data_source_block 7
_cod_original_cell_volume 3753.0(16)
_cod_original_formula_sum 'H57.4 Co2.30 Mo4 O90 P2 W14'
_cod_database_code 4302492

loop_
_symmetry_equiv_pos_as_xyz
'x, y, z'
'-x, -y, -z'

loop_
_atom_site_label
_atom_site_type_symbol
_atom_site_fract_x
_atom_site_fract_y
_atom_site_fract_z
_atom_site_U_iso_or_equiv
_atom_site_adp_type
_atom_site_occupancy
_atom_site_symmetry_multiplicity
_atom_site_calc_flag
_atom_site_refinement_flags
_atom_site_disorder_assembly
_atom_site_disorder_group
P1 P 0.6470(2) 0.6966(2) 0.73170(13) 0.0124(5) Uani 1 1 d . . .
P2 P 0.6263(2) 0.9719(2) 0.75080(13) 0.0101(5) Uani 1 1 d . . .
Co1 Co 0.93940(16) 0.21351(14) 0.54305(8) 0.0256(4) Uani 1 1 d . . .
Co2 Co 0.09076(16) 1.08286(15) 0.89976(9) 0.0239(7) Uani 0.933(8) 1 d P . .
Co3 Co 0.4426(4) 0.4004(3) 0.9296(2) 0.0208(15) Uani 0.385(8) 1 d P . .
W1 W 0.57521(5) 0.49969(4) 0.79420(2) 0.02089(11) Uani 1 1 d . . .
W2 W 0.82836(5) 0.44608(4) 0.72386(2) 0.02056(11) Uani 1 1 d . . .
W3 W 0.59202(7) 0.53895(6) 0.63253(4) 0.0215(3) Uani 0.386(5) 1 d P . .
Mo3 Mo 0.59202(7) 0.53895(6) 0.63253(4) 0.0215(3) Uani 0.614(5) 1 d P . .
W4 W 0.65621(4) 0.65155(4) 0.89884(2) 0.01960(11) Uani 1 1 d . . .
W5 W 0.89848(4) 0.61351(4) 0.82151(2) 0.01978(11) Uani 1 1 d . . .
W6 W 0.89491(4) 0.64882(4) 0.64451(2) 0.02027(11) Uani 1 1 d . . .
W7 W 0.65195(7) 0.75996(6) 0.56428(3) 0.0193(3) Uani 0.330(5) 1 d P . .
Mo7 Mo 0.65195(7) 0.75996(6) 0.56428(3) 0.0193(3) Uani 0.670(5) 1 d P . .
W8 W 0.38912(7) 0.79378(6) 0.64942(4) 0.0223(3) Uani 0.344(6) 1 d P . .
Mo8 Mo 0.38912(7) 0.79378(6) 0.64942(4) 0.0223(3) Uani 0.656(6) 1 d P . .
W9 W 0.38909(4) 0.76370(4) 0.81063(2) 0.01968(11) Uani 1 1 d . . .
W18 W 0.51378(7) 1.22611(5) 0.68647(4) 0.0202(3) Uani 0.378(5) 1 d P . .
Mo18 Mo 0.51378(7) 1.22611(5) 0.68647(4) 0.0202(3) Uani 0.622(5) 1 d P . .
W16 W 0.53452(4) 1.17165(4) 0.84751(2) 0.01849(11) Uani 1 1 d . . .
W17 W 0.76822(4) 1.12885(4) 0.75899(2) 0.01936(11) Uani 1 1 d . . .
W14 W 0.36832(6) 1.05552(6) 0.66442(4) 0.0191(3) Uani 0.351(5) 1 d P . .
Mo14 Mo 0.36832(6) 1.05552(6) 0.66442(4) 0.0191(3) Uani 0.649(5) 1 d P . .
W15 W 0.36979(4) 1.02182(4) 0.82520(2) 0.01751(10) Uani 1 1 d . . .
W10 W 0.63389(4) 0.90985(4) 0.91871(2) 0.01713(10) Uani 1 1 d . . .
W11 W 0.87465(4) 0.87274(4) 0.84037(2) 0.01840(11) Uani 1 1 d . . .
W12 W 0.87619(4) 0.90643(4) 0.66458(2) 0.01854(11) Uani 1 1 d . . .
W13 W 0.63286(7) 1.01883(6) 0.58280(4) 0.0194(3) Uani 0.321(5) 1 d P . .
Mo13 Mo 0.63286(7) 1.01883(6) 0.58280(4) 0.0194(3) Uani 0.679(5) 1 d P . .
O1 O 0.5284(9) 0.4224(7) 0.8415(4) 0.027(2) Uani 1 1 d . . .
O2 O 0.9398(7) 0.3336(6) 0.7187(4) 0.0221(19) Uani 1 1 d . . .
O3 O 0.5479(8) 0.4867(7) 0.5761(4) 0.027(2) Uani 1 1 d . . .
O4 O 0.6340(8) 0.6185(7) 0.9773(4) 0.024(2) Uani 1 1 d . . .
O5 O 1.0331(7) 0.5421(7) 0.8473(4) 0.024(2) Uani 1 1 d . . .
O6 O 1.0287(8) 0.5985(7) 0.6151(4) 0.028(2) Uani 1 1 d . . .
O7 O 0.6282(8) 0.7601(7) 0.4859(4) 0.027(2) Uani 1 1 d . . .
O8 O 0.2807(8) 0.8241(7) 0.5976(4) 0.028(2) Uani 1 1 d . . .
O9 O 0.2795(8) 0.7639(6) 0.8592(4) 0.026(2) Uani 1 1 d . . .
O16 O 0.4743(8) 1.2556(7) 0.9040(4) 0.024(2) Uani 1 1 d . . .
O18 O 0.4529(8) 1.3350(6) 0.6410(4) 0.0226(19) Uani 1 1 d . . .
O17 O 0.8672(8) 1.1757(7) 0.7675(4) 0.025(2) Uani 1 1 d . . .
O14 O 0.2599(8) 1.1269(7) 0.6142(4) 0.025(2) Uani 1 1 d . . .
O15 O 0.2572(8) 1.0624(6) 0.8766(4) 0.0230(19) Uani 1 1 d . . .
O10 O 0.6084(7) 0.9168(7) 0.9982(4) 0.0227(19) Uani 1 1 d . . .
O11 O 1.0044(7) 0.8431(7) 0.8719(4) 0.025(2) Uani 1 1 d . . .
O12 O 1.0063(8) 0.8975(7) 0.6395(4) 0.025(2) Uani 1 1 d . . .
O13 O 0.6148(9) 1.0631(7) 0.5054(4) 0.028(2) Uani 1 1 d . . .
O19 O 0.4546(7) 0.6224(6) 0.7977(4) 0.0177(17) Uani 1 1 d . . .
O20 O 0.6404(8) 0.5495(6) 0.8596(4) 0.0215(19) Uani 1 1 d . . .
O21 O 0.7288(8) 0.4083(7) 0.7798(4) 0.0221(19) Uani 1 1 d . . .
O22 O 0.5379(7) 0.4844(7) 0.7120(4) 0.0210(18) Uani 1 1 d . . .
O23 O 0.7344(7) 0.4393(6) 0.6537(4) 0.0207(18) Uani 1 1 d . . .
O24 O 0.8708(7) 0.5313(6) 0.6629(4) 0.0181(17) Uani 1 1 d . . .
O25 O 0.8733(8) 0.5022(6) 0.7879(4) 0.0207(18) Uani 1 1 d . . .
O26 O 0.4542(7) 0.6570(6) 0.6463(4) 0.0204(18) Uani 1 1 d . . .
O27 O 0.6426(7) 0.6217(6) 0.5877(4) 0.0175(17) Uani 1 1 d . . .
O28 O 0.8154(7) 0.5932(6) 0.8955(4) 0.0190(18) Uani 1 1 d . . .
O29 O 0.9215(7) 0.6459(7) 0.7345(4) 0.0201(18) Uani 1 1 d . . .
O30 O 0.8111(7) 0.6829(6) 0.5671(3) 0.0159(17) Uani 1 1 d . . .
O31 O 0.5063(7) 0.8045(6) 0.5981(4) 0.0164(17) Uani 1 1 d . . .
O32 O 0.3140(7) 0.7883(6) 0.7287(4) 0.0179(17) Uani 1 1 d . . .
O33 O 0.5052(7) 0.7336(6) 0.8706(4) 0.0169(17) Uani 1 1 d . . .
O34 O 0.6683(7) 0.7768(6) 0.9133(4) 0.0169(17) Uani 1 1 d . . .
O35 O 0.8842(7) 0.7365(6) 0.8447(4) 0.0182(18) Uani 1 1 d . . .
O36 O 0.8814(8) 0.7874(6) 0.6415(4) 0.0206(19) Uani 1 1 d . . .
O37 O 0.6666(7) 0.8755(6) 0.5671(4) 0.0186(18) Uani 1 1 d . . .
O38 O 0.3555(7) 0.9378(6) 0.6658(4) 0.0179(17) Uani 1 1 d . . .
O39 O 0.3605(8) 0.8992(6) 0.8089(4) 0.0215(19) Uani 1 1 d . . .
O40 O 0.2956(7) 1.0825(6) 0.7464(4) 0.0163(17) Uani 1 1 d . . .
O41 O 0.4880(7) 0.9456(6) 0.8837(4) 0.0151(16) Uani 1 1 d . . .
O42 O 0.7905(7) 0.8881(6) 0.9183(3) 0.0171(18) Uani 1 1 d . . .
O43 O 0.9069(7) 0.8562(6) 0.7519(4) 0.0201(18) Uani 1 1 d . . .
O44 O 0.7919(7) 0.9767(6) 0.5878(4) 0.0160(17) Uani 1 1 d . . .
O45 O 0.4923(7) 1.0200(6) 0.6092(4) 0.0168(17) Uani 1 1 d . . .
O46 O 0.4146(7) 1.1692(6) 0.6804(4) 0.0161(17) Uani 1 1 d . . .
O47 O 0.4172(7) 1.1280(6) 0.8317(4) 0.0188(18) Uani 1 1 d . . .
O48 O 0.6016(7) 1.0535(6) 0.8974(4) 0.0178(17) Uani 1 1 d . . .
O49 O 0.8309(7) 1.0091(6) 0.8221(4) 0.0177(17) Uani 1 1 d . . .
O50 O 0.8291(7) 1.0377(6) 0.6983(4) 0.0195(18) Uani 1 1 d . . .
O51 O 0.5994(7) 1.1350(6) 0.6208(4) 0.0196(18) Uani 1 1 d . . .
O52 O 0.4750(7) 1.2634(6) 0.7697(4) 0.0176(17) Uani 1 1 d . . .
O53 O 0.6639(8) 1.2234(6) 0.7032(4) 0.0205(19) Uani 1 1 d . . .
O54 O 0.6700(8) 1.1849(6) 0.8317(4) 0.0189(18) Uani 1 1 d . . .
O55 O 0.6567(7) 0.5878(6) 0.7232(4) 0.0180(17) Uani 1 1 d . . .
O56 O 0.7054(7) 0.6938(6) 0.7946(4) 0.0153(16) Uani 1 1 d . . .
O57 O 0.7060(6) 0.7263(6) 0.6742(3) 0.0109(15) Uani 1 1 d . . .
O58 O 0.5218(7) 0.7630(6) 0.7328(4) 0.0167(17) Uani 1 1 d . . .
O59 O 0.6174(7) 1.0800(6) 0.7581(3) 0.0152(17) Uani 1 1 d . . .
O60 O 0.5065(7) 0.9761(6) 0.7475(4) 0.0162(17) Uani 1 1 d . . .
O61 O 0.6907(7) 0.9068(6) 0.8099(4) 0.0150(16) Uani 1 1 d . . .
O62 O 0.6903(7) 0.9394(6) 0.6884(4) 0.0153(16) Uani 1 1 d . . .
O63 O 0.6023(11) 0.3360(11) 0.9761(7) 0.064(4) Uani 1 1 d . . .
O64 O 0.392(3) 0.5430(14) 0.9405(11) 0.161(13) Uani 1 1 d . . .
O65 O 0.2939(19) 0.447(2) 0.8692(18) 0.193(15) Uani 1 1 d . . .
O66 O 0.0928(10) 0.9868(9) 0.8329(5) 0.041(3) Uani 1 1 d . . .
O67 O 0.1489(11) 0.9598(10) 0.9644(6) 0.060(4) Uani 1 1 d . . .
O68 O 0.0869(10) 1.1746(9) 0.9685(5) 0.049(3) Uani 1 1 d . . .
O69 O 0.0357(10) 1.2045(9) 0.8327(5) 0.042(3) Uani 1 1 d . . .
O70 O -0.0797(9) 1.1016(8) 0.9190(5) 0.037(3) Uani 1 1 d . . .
O71 O 0.9929(11) 0.1762(9) 0.6376(4) 0.048(3) Uani 1 1 d . . .
O72 O 0.9668(12) 0.3415(9) 0.5519(6) 0.054(3) Uani 1 1 d . . .
O73 O 0.8899(9) 0.2572(8) 0.4470(5) 0.035(2) Uani 1 1 d . . .
O74 O 0.9091(15) 0.0842(9) 0.5237(7) 0.078(6) Uani 1 1 d . . .
O75 O 1.1088(10) 0.1323(11) 0.5196(5) 0.052(3) Uani 1 1 d . . .
O76 O 0.7781(9) 0.2797(10) 0.5723(6) 0.047(3) Uani 1 1 d . . .
O1W O 0.1128(10) 0.9962(8) 0.7023(5) 0.043(3) Uani 1 1 d . . .
O2W O 0.5847(10) 0.3051(9) 0.5116(5) 0.044(3) Uani 1 1 d . . .
O3W O 0.1640(13) 0.3494(9) 0.5996(7) 0.061(4) Uani 1 1 d . . .
O4W O 0.1603(17) 0.4196(12) 0.7102(8) 0.089(6) Uani 1 1 d . . .
O5W O -0.2060(13) 1.2979(12) 0.9056(7) 0.073(4) Uani 1 1 d . . .
O6W O 0.1881(15) 0.4856(10) 0.5076(6) 0.073(5) Uani 1 1 d . . .
O7W O 0.1883(19) 0.2924(15) 0.8021(10) 0.117(8) Uani 1 1 d . . .
O8W O 0.3029(14) 0.5651(15) 0.5726(9) 0.096(6) Uani 1 1 d . . .
O9W O 0.1543(18) 0.6931(15) 0.7431(13) 0.123(8) Uani 1 1 d . . .
O10W O 0.2880(19) 0.5132(17) 0.7130(14) 0.140(10) Uani 1 1 d . . .
O11W O 0.223(3) 0.300(3) 0.9281(14) 0.207(17) Uani 1 1 d . . .
O12W O 0.3756(10) 0.8594(10) 0.9802(5) 0.045(3) Uani 1 1 d . . .
O13W O 0.1842(17) 0.550(3) 0.8846(12) 0.22(2) Uani 1 1 d . . .
O14W O -0.072(3) 1.373(3) 0.968(3) 0.15(2) Uani 0.50 1 d P . .
O15W O -0.159(4) 1.353(2) 1.079(4) 0.18(4) Uani 0.50 1 d P . .

loop_
_atom_site_aniso_label
_atom_site_aniso_U_11
_atom_site_aniso_U_22
_atom_site_aniso_U_33
_atom_site_aniso_U_23
_atom_site_aniso_U_13
_atom_site_aniso_U_12
P1 0.0124(15) 0.0111(13) 0.0154(14) -0.0015(10) -0.0001(10) -0.0064(11)
P2 0.0102(14) 0.0113(13) 0.0121(13) -0.0017(10) 0.0003(9) -0.0075(11)
Co1 0.0290(11) 0.0267(10) 0.0208(9) -0.0049(7) 0.0043(7) -0.0104(8)
Co2 0.0214(12) 0.0304(12) 0.0214(11) 0.0021(8) 0.0008(7) -0.0127(9)
Co3 0.029(3) 0.019(2) 0.016(2) -0.0022(16) 0.0062(16) -0.012(2)
W1 0.0267(3) 0.0169(2) 0.0232(3) -0.00150(18) 0.00263(19) -0.0132(2)
W2 0.0238(3) 0.0154(2) 0.0234(3) -0.00236(18) -0.00005(19) -0.0085(2)
W3 0.0271(5) 0.0195(4) 0.0217(4) -0.0039(3) -0.0018(3) -0.0127(3)
Mo3 0.0271(5) 0.0195(4) 0.0217(4) -0.0039(3) -0.0018(3) -0.0127(3)
W4 0.0237(3) 0.0202(2) 0.0173(2) -0.00007(18) -0.00002(18) -0.0115(2)
W5 0.0204(3) 0.0193(2) 0.0206(2) -0.00013(18) -0.00245(18) -0.0091(2)
W6 0.0215(3) 0.0207(3) 0.0198(2) -0.00185(18) 0.00221(18) -0.0096(2)
W7 0.0238(5) 0.0193(4) 0.0167(4) -0.0019(3) -0.0005(3) -0.0103(3)
Mo7 0.0238(5) 0.0193(4) 0.0167(4) -0.0019(3) -0.0005(3) -0.0103(3)
W8 0.0195(5) 0.0252(5) 0.0236(5) -0.0025(3) -0.0027(3) -0.0100(3)
Mo8 0.0195(5) 0.0252(5) 0.0236(5) -0.0025(3) -0.0027(3) -0.0100(3)
W9 0.0186(3) 0.0204(2) 0.0228(3) -0.00213(19) 0.00205(18) -0.0107(2)
W18 0.0251(5) 0.0163(4) 0.0211(4) 0.0011(3) -0.0030(3) -0.0105(3)
Mo18 0.0251(5) 0.0163(4) 0.0211(4) 0.0011(3) -0.0030(3) -0.0105(3)
W16 0.0239(3) 0.0169(2) 0.0180(2) -0.00429(17) 0.00177(18) -0.0111(2)
W17 0.0214(3) 0.0189(2) 0.0227(3) -0.00227(18) -0.00035(18) -0.0130(2)
W14 0.0174(5) 0.0202(4) 0.0201(4) 0.0002(3) -0.0030(3) -0.0081(3)
Mo14 0.0174(5) 0.0202(4) 0.0201(4) 0.0002(3) -0.0030(3) -0.0081(3)
W15 0.0164(3) 0.0192(2) 0.0185(2) -0.00162(18) 0.00080(17) -0.0087(2)
W10 0.0194(3) 0.0191(2) 0.0150(2) -0.00172(17) -0.00063(17) -0.0098(2)
W11 0.0180(3) 0.0210(2) 0.0183(2) -0.00071(18) -0.00226(17) -0.0101(2)
W12 0.0189(3) 0.0206(2) 0.0186(2) -0.00186(18) 0.00174(17) -0.0106(2)
W13 0.0219(5) 0.0210(5) 0.0164(4) 0.0004(3) -0.0002(3) -0.0100(3)
Mo13 0.0219(5) 0.0210(5) 0.0164(4) 0.0004(3) -0.0002(3) -0.0100(3)
O1 0.037(6) 0.017(5) 0.034(5) -0.004(4) 0.005(4) -0.018(4)
O2 0.022(5) 0.005(4) 0.035(5) -0.003(3) -0.001(4) -0.001(3)
O3 0.029(6) 0.031(5) 0.032(5) -0.011(4) -0.008(4) -0.019(5)
O4 0.028(5) 0.023(5) 0.027(5) -0.002(4) 0.001(4) -0.015(4)
O5 0.017(5) 0.027(5) 0.022(5) 0.006(4) -0.005(3) -0.006(4)
O6 0.033(6) 0.026(5) 0.023(5) -0.004(4) 0.007(4) -0.010(4)
O7 0.037(6) 0.025(5) 0.021(5) -0.002(4) 0.000(4) -0.015(4)
O8 0.034(6) 0.028(5) 0.028(5) -0.003(4) -0.007(4) -0.018(5)
O9 0.030(6) 0.014(4) 0.033(5) -0.007(4) 0.003(4) -0.008(4)
O16 0.033(6) 0.020(5) 0.024(5) -0.006(4) 0.005(4) -0.015(4)
O18 0.030(5) 0.022(5) 0.017(4) 0.007(3) -0.005(3) -0.013(4)
O17 0.020(5) 0.033(5) 0.029(5) 0.000(4) -0.004(4) -0.019(4)
O14 0.018(5) 0.021(5) 0.032(5) -0.001(4) -0.007(4) -0.005(4)
O15 0.022(5) 0.019(4) 0.025(5) -0.002(3) -0.003(3) -0.005(4)
O10 0.018(5) 0.029(5) 0.017(4) -0.001(3) 0.000(3) -0.005(4)
O11 0.016(5) 0.031(5) 0.031(5) 0.000(4) -0.004(4) -0.013(4)
O12 0.024(5) 0.037(6) 0.026(5) 0.001(4) 0.000(4) -0.027(5)
O13 0.036(6) 0.030(5) 0.024(5) 0.001(4) -0.001(4) -0.020(5)
O19 0.013(4) 0.016(4) 0.026(4) -0.006(3) 0.001(3) -0.006(3)
O20 0.028(5) 0.015(4) 0.022(5) 0.004(3) -0.006(4) -0.010(4)
O21 0.033(5) 0.025(5) 0.013(4) 0.005(3) -0.004(3) -0.018(4)
O22 0.022(5) 0.024(5) 0.022(4) -0.005(3) 0.005(3) -0.014(4)
O23 0.022(5) 0.018(4) 0.025(5) -0.002(3) 0.001(3) -0.011(4)
O24 0.018(5) 0.016(4) 0.021(4) -0.004(3) 0.004(3) -0.007(4)
O25 0.026(5) 0.020(4) 0.016(4) -0.001(3) -0.004(3) -0.009(4)
O26 0.019(5) 0.012(4) 0.031(5) 0.000(3) -0.003(3) -0.007(4)
O27 0.017(5) 0.017(4) 0.021(4) 0.000(3) -0.002(3) -0.009(4)
O28 0.023(5) 0.017(4) 0.018(4) 0.001(3) -0.001(3) -0.009(4)
O29 0.023(5) 0.027(5) 0.017(4) -0.003(3) -0.003(3) -0.016(4)
O30 0.014(4) 0.023(4) 0.011(4) -0.007(3) 0.001(3) -0.007(4)
O31 0.012(4) 0.024(4) 0.015(4) -0.001(3) 0.000(3) -0.009(4)
O32 0.016(5) 0.017(4) 0.025(4) -0.003(3) -0.002(3) -0.011(4)
O33 0.018(5) 0.020(4) 0.015(4) -0.003(3) 0.005(3) -0.010(4)
O34 0.018(5) 0.017(4) 0.017(4) -0.001(3) 0.001(3) -0.008(4)
O35 0.025(5) 0.020(4) 0.016(4) 0.000(3) -0.002(3) -0.015(4)
O36 0.037(6) 0.017(4) 0.009(4) -0.003(3) 0.004(3) -0.012(4)
O37 0.021(5) 0.014(4) 0.023(4) 0.001(3) 0.000(3) -0.010(4)
O38 0.021(5) 0.022(4) 0.017(4) -0.005(3) 0.000(3) -0.014(4)
O39 0.026(5) 0.016(4) 0.025(5) 0.003(3) -0.001(4) -0.012(4)
O40 0.012(4) 0.017(4) 0.018(4) -0.001(3) -0.002(3) -0.004(3)
O41 0.008(4) 0.012(4) 0.027(4) 0.001(3) 0.000(3) -0.006(3)
O42 0.026(5) 0.025(5) 0.006(4) 0.005(3) -0.004(3) -0.017(4)
O43 0.019(5) 0.021(4) 0.019(4) 0.000(3) 0.000(3) -0.007(4)
O44 0.011(4) 0.023(4) 0.014(4) 0.006(3) -0.001(3) -0.008(3)
O45 0.025(5) 0.014(4) 0.012(4) -0.005(3) 0.001(3) -0.008(4)
O46 0.013(4) 0.016(4) 0.020(4) -0.004(3) 0.002(3) -0.006(3)
O47 0.019(5) 0.026(5) 0.014(4) -0.004(3) 0.000(3) -0.011(4)
O48 0.019(5) 0.017(4) 0.021(4) -0.005(3) -0.003(3) -0.011(4)
O49 0.015(4) 0.023(5) 0.019(4) 0.000(3) -0.002(3) -0.012(4)
O50 0.019(5) 0.019(4) 0.024(4) -0.004(3) 0.003(3) -0.012(4)
O51 0.021(5) 0.016(4) 0.023(4) -0.004(3) 0.001(3) -0.007(4)
O52 0.020(5) 0.004(4) 0.027(5) 0.001(3) 0.000(3) -0.003(3)
O53 0.026(5) 0.015(4) 0.021(4) 0.005(3) 0.003(3) -0.011(4)
O54 0.029(5) 0.014(4) 0.015(4) -0.004(3) -0.006(3) -0.009(4)
O55 0.024(5) 0.014(4) 0.018(4) -0.002(3) 0.002(3) -0.011(4)
O56 0.018(4) 0.018(4) 0.015(4) -0.005(3) 0.000(3) -0.011(4)
O57 0.009(4) 0.013(4) 0.013(4) -0.002(3) 0.001(3) -0.007(3)
O58 0.017(5) 0.012(4) 0.024(4) -0.001(3) -0.002(3) -0.009(3)
O59 0.020(5) 0.023(4) 0.010(4) 0.004(3) -0.006(3) -0.017(4)
O60 0.023(5) 0.010(4) 0.020(4) 0.002(3) -0.002(3) -0.011(3)
O61 0.016(4) 0.012(4) 0.016(4) 0.003(3) 0.002(3) -0.005(3)
O62 0.014(4) 0.015(4) 0.013(4) -0.003(3) 0.001(3) -0.001(3)
O63 0.042(8) 0.071(10) 0.071(10) 0.008(8) -0.008(7) -0.015(7)
O64 0.28(4) 0.057(13) 0.110(17) -0.007(11) 0.086(19) -0.034(17)
O65 0.049(14) 0.17(3) 0.31(4) 0.02(3) -0.020(19) 0.003(16)
O66 0.040(7) 0.049(7) 0.050(7) -0.009(5) 0.006(5) -0.034(6)
O67 0.055(9) 0.066(9) 0.052(8) 0.034(7) -0.004(6) -0.023(7)
O68 0.045(8) 0.054(8) 0.030(6) -0.012(5) -0.009(5) 0.001(6)
O69 0.055(8) 0.047(7) 0.028(6) 0.016(5) -0.019(5) -0.027(6)
O70 0.026(6) 0.048(7) 0.040(6) 0.004(5) 0.005(4) -0.022(5)
O71 0.063(8) 0.052(7) 0.012(5) -0.002(5) 0.002(5) -0.006(6)
O72 0.076(10) 0.036(7) 0.065(8) -0.006(6) -0.012(7) -0.037(7)
O73 0.045(7) 0.044(6) 0.025(5) -0.003(4) -0.008(4) -0.025(6)
O74 0.130(14) 0.031(7) 0.095(11) -0.037(7) 0.088(10) -0.053(9)
O75 0.026(6) 0.084(10) 0.039(6) -0.030(6) -0.001(5) -0.009(6)
O76 0.025(6) 0.056(8) 0.065(8) -0.027(6) 0.005(5) -0.016(6)
O1W 0.041(7) 0.037(7) 0.041(6) -0.002(5) 0.003(5) -0.006(5)
O2W 0.053(8) 0.051(7) 0.031(6) -0.004(5) -0.009(5) -0.023(6)
O3W 0.071(10) 0.037(7) 0.069(9) -0.003(6) -0.009(7) -0.016(7)
O4W 0.132(17) 0.064(11) 0.075(11) -0.011(9) 0.015(10) -0.042(11)
O5W 0.066(10) 0.072(11) 0.059(9) 0.005(7) -0.002(7) -0.006(8)
O6W 0.113(14) 0.046(8) 0.053(8) -0.025(6) 0.020(8) -0.018(9)
O7W 0.139(19) 0.090(14) 0.141(18) 0.050(13) -0.026(14) -0.078(14)
O8W 0.048(10) 0.120(16) 0.126(16) 0.004(12) -0.021(10) -0.043(11)
O9W 0.090(16) 0.071(14) 0.21(3) -0.044(15) 0.010(15) -0.028(12)
O10W 0.088(16) 0.098(17) 0.23(3) -0.077(17) -0.028(17) -0.021(13)
O11W 0.20(3) 0.34(5) 0.14(2) 0.07(3) -0.08(2) -0.18(3)
O12W 0.044(7) 0.065(8) 0.028(6) 0.010(5) -0.002(5) -0.025(6)
O13W 0.052(13) 0.45(6) 0.103(18) 0.14(3) -0.034(12) -0.09(2)
O14W 0.07(3) 0.08(3) 0.28(6) -0.11(3) -0.07(3) 0.02(2)
O15W 0.11(4) 0.039(19) 0.41(9) 0.07(3) -0.16(5) -0.06(2)

loop_
_atom_type_symbol
_atom_type_description
_atom_type_scat_dispersion_real
_atom_type_scat_dispersion_imag
_atom_type_scat_source
H H 0.0000 0.0000 'International Tables Vol C Tables 4.2.6.8 and 6.1.1.4'
O O 0.0106 0.0060 'International Tables Vol C Tables 4.2.6.8 and 6.1.1.4'
P P 0.1023 0.0942 'International Tables Vol C Tables 4.2.6.8 and 6.1.1.4'
Co Co 0.3494 0.9721 'International Tables Vol C Tables 4.2.6.8 and 6.1.1.4'
W W -0.8490 6.8722 'International Tables Vol C Tables 4.2.6.8 and 6.1.1.4'
Mo Mo -1.6832 0.6857 'International Tables Vol C Tables 4.2.6.8 and 6.1.1.4'

loop_
_geom_angle_atom_site_label_1
_geom_angle_atom_site_label_2
_geom_angle_atom_site_label_3
_geom_angle
_geom_angle_site_symmetry_1
_geom_angle_site_symmetry_3
_geom_angle_publ_flag
O56 P1 O57 111.0(4) . . ?
O56 P1 O58 111.6(5) . . ?
O57 P1 O58 112.4(4) . . ?
O56 P1 O55 108.2(4) . . ?
O57 P1 O55 106.4(4) . . ?
O58 P1 O55 107.0(5) . . ?
O61 P2 O60 111.8(4) . . ?
O61 P2 O62 111.6(5) . . ?
O60 P2 O62 111.8(5) . . ?
O61 P2 O59 106.8(4) . . ?
O60 P2 O59 107.6(4) . . ?
O62 P2 O59 106.9(4) . . ?
O76 Co1 O71 90.1(5) . . ?
O76 Co1 O72 91.4(5) . . ?
O71 Co1 O72 84.9(5) . . ?
O76 Co1 O73 91.1(5) . . ?
O71 Co1 O73 176.6(5) . . ?
O72 Co1 O73 91.9(4) . . ?
O76 Co1 O75 174.1(5) . . ?
O71 Co1 O75 85.8(5) . . ?
O72 Co1 O75 92.4(6) . . ?
O73 Co1 O75 93.2(4) . . ?
O76 Co1 O74 89.7(5) . . ?
O71 Co1 O74 100.6(6) . . ?
O72 Co1 O74 174.4(5) . . ?
O73 Co1 O74 82.6(5) . . ?
O75 Co1 O74 86.9(6) . . ?
O67 Co2 O68 92.1(6) . . ?
O67 Co2 O69 178.3(6) . . ?
O68 Co2 O69 89.2(5) . . ?
O67 Co2 O66 86.1(6) . . ?
O68 Co2 O66 177.8(5) . . ?
O69 Co2 O66 92.7(5) . . ?
O67 Co2 O15 90.0(4) . . ?
O68 Co2 O15 91.0(4) . . ?
O69 Co2 O15 88.8(4) . . ?
O66 Co2 O15 90.3(4) . . ?
O67 Co2 O70 90.8(5) . . ?
O68 Co2 O70 91.5(5) . . ?
O69 Co2 O70 90.3(4) . . ?
O66 Co2 O70 87.2(4) . . ?
O15 Co2 O70 177.3(4) . . ?
O64 Co3 O16 169.3(10) . 1_545 ?
O64 Co3 O63 103.9(11) . . ?
O16 Co3 O63 86.3(5) 1_545 . ?
O64 Co3 O65 84.2(14) . . ?
O16 Co3 O65 85.4(10) 1_545 . ?
O63 Co3 O65 169.6(11) . . ?
O64 Co3 O1 89.4(7) . . ?
O16 Co3 O1 87.7(4) 1_545 . ?
O63 Co3 O1 87.5(5) . . ?
O65 Co3 O1 86.0(9) . . ?
O64 Co3 O4 88.6(7) . 2_667 ?
O16 Co3 O4 95.0(4) 1_545 2_667 ?
O63 Co3 O4 88.8(5) . 2_667 ?
O65 Co3 O4 98.1(9) . 2_667 ?
O1 Co3 O4 175.3(4) . 2_667 ?
O1 W1 O22 102.7(4) . . ?
O1 W1 O19 101.4(4) . . ?
O22 W1 O19 93.4(4) . . ?
O1 W1 O21 100.3(4) . . ?
O22 W1 O21 88.8(4) . . ?
O19 W1 O21 157.1(3) . . ?
O1 W1 O20 100.8(4) . . ?
O22 W1 O20 156.5(3) . . ?
O19 W1 O20 83.3(4) . . ?
O21 W1 O20 85.6(4) . . ?
O1 W1 O55 172.6(4) . . ?
O22 W1 O55 74.2(3) . . ?
O19 W1 O55 85.7(3) . . ?
O21 W1 O55 73.0(3) . . ?
O20 W1 O55 82.3(3) . . ?
O2 W2 O25 103.4(4) . . ?
O2 W2 O24 101.0(4) . . ?
O25 W2 O24 87.1(4) . . ?
O2 W2 O21 102.0(4) . . ?
O25 W2 O21 93.3(4) . . ?
O24 W2 O21 156.2(4) . . ?
O2 W2 O23 98.9(4) . . ?
O25 W2 O23 157.4(4) . . ?
O24 W2 O23 85.5(3) . . ?
O21 W2 O23 85.1(4) . . ?
O2 W2 O55 170.2(4) . . ?
O25 W2 O55 85.6(3) . . ?
O24 W2 O55 82.9(3) . . ?
O21 W2 O55 73.4(3) . . ?
O23 W2 O55 72.3(3) . . ?
O3 W3 O27 104.5(4) . . ?
O3 W3 O23 101.1(4) . . ?
O27 W3 O23 95.6(4) . . ?
O3 W3 O26 101.4(4) . . ?
O27 W3 O26 87.1(4) . . ?
O23 W3 O26 155.9(4) . . ?
O3 W3 O22 99.7(4) . . ?
O27 W3 O22 154.7(4) . . ?
O23 W3 O22 86.5(4) . . ?
O26 W3 O22 81.2(4) . . ?
O3 W3 O55 170.3(4) . . ?
O27 W3 O55 84.5(3) . . ?
O23 W3 O55 73.9(3) . . ?
O26 W3 O55 82.6(3) . . ?
O22 W3 O55 71.9(3) . . ?
O4 W4 O20 99.7(4) . . ?
O4 W4 O28 101.3(4) . . ?
O20 W4 O28 93.3(4) . . ?
O4 W4 O33 100.6(4) . . ?
O20 W4 O33 87.2(4) . . ?
O28 W4 O33 157.6(3) . . ?
O4 W4 O34 97.1(4) . . ?
O20 W4 O34 162.7(3) . . ?
O28 W4 O34 87.6(4) . . ?
O33 W4 O34 85.4(3) . . ?
O4 W4 O56 174.1(4) . . ?
O20 W4 O56 82.8(3) . . ?
O28 W4 O56 73.1(3) . . ?
O33 W4 O56 84.8(3) . . ?
O34 W4 O56 80.9(3) . . ?
O5 W5 O35 100.5(4) . . ?
O5 W5 O29 101.0(4) . . ?
O35 W5 O29 92.8(4) . . ?
O5 W5 O28 100.8(4) . . ?
O35 W5 O28 91.7(4) . . ?
O29 W5 O28 156.5(4) . . ?
O5 W5 O25 94.6(4) . . ?
O35 W5 O25 164.9(4) . . ?
O29 W5 O25 83.9(3) . . ?
O28 W5 O25 85.8(4) . . ?
O5 W5 O56 171.5(3) . . ?
O35 W5 O56 85.0(3) . . ?
O29 W5 O56 85.1(3) . . ?
O28 W5 O56 72.3(3) . . ?
O25 W5 O56 80.1(3) . . ?
O6 W6 O24 99.0(4) . . ?
O6 W6 O30 100.3(4) . . ?
O24 W6 O30 92.9(4) . . ?
O6 W6 O29 102.4(4) . . ?
O24 W6 O29 87.8(4) . . ?
O30 W6 O29 156.9(4) . . ?
O6 W6 O36 97.4(4) . . ?
O24 W6 O36 163.1(4) . . ?
O30 W6 O36 88.5(3) . . ?
O29 W6 O36 84.4(3) . . ?
O6 W6 O57 174.1(3) . . ?
O24 W6 O57 83.7(3) . . ?
O30 W6 O57 74.2(3) . . ?
O29 W6 O57 82.9(3) . . ?
O36 W6 O57 80.4(3) . . ?
O7 W7 O37 102.1(4) . . ?
O7 W7 O31 102.5(4) . . ?
O37 W7 O31 95.3(4) . . ?
O7 W7 O30 99.1(4) . . ?
O37 W7 O30 93.6(4) . . ?
O31 W7 O30 154.4(3) . . ?
O7 W7 O27 93.3(4) . . ?
O37 W7 O27 164.5(3) . . ?
O31 W7 O27 81.2(3) . . ?
O30 W7 O27 83.8(3) . . ?
O7 W7 O57 168.8(4) . . ?
O37 W7 O57 86.8(3) . . ?
O31 W7 O57 83.2(3) . . ?
O30 W7 O57 73.4(3) . . ?
O27 W7 O57 77.9(3) . . ?
O8 W8 O26 100.5(4) . . ?
O8 W8 O31 104.6(4) . . ?
O26 W8 O31 89.0(4) . . ?
O8 W8 O32 99.4(4) . . ?
O26 W8 O32 94.8(4) . . ?
O31 W8 O32 154.6(3) . . ?
O8 W8 O38 94.4(4) . . ?
O26 W8 O38 164.8(3) . . ?
O31 W8 O38 84.6(4) . . ?
O32 W8 O38 85.3(3) . . ?
O8 W8 O58 171.8(4) . . ?
O26 W8 O58 84.2(3) . . ?
O31 W8 O58 82.0(3) . . ?
O32 W8 O58 73.4(3) . . ?
O38 W8 O58 81.3(3) . . ?
O9 W9 O33 102.2(4) . . ?
O9 W9 O39 97.8(4) . . ?
O33 W9 O39 90.2(4) . . ?
O9 W9 O32 98.2(4) . . ?
O33 W9 O32 159.4(4) . . ?
O39 W9 O32 89.7(4) . . ?
O9 W9 O19 98.4(4) . . ?
O33 W9 O19 85.9(3) . . ?
O39 W9 O19 163.8(4) . . ?
O32 W9 O19 88.5(3) . . ?
O9 W9 O58 171.9(4) . . ?
O33 W9 O58 85.7(3) . . ?
O39 W9 O58 83.9(3) . . ?
O32 W9 O58 73.8(3) . . ?
O19 W9 O58 80.1(3) . . ?
O18 W18 O46 102.6(4) . . ?
O18 W18 O52 102.3(4) . . ?
O46 W18 O52 95.7(4) . . ?
O18 W18 O53 102.0(4) . . ?
O46 W18 O53 153.7(3) . . ?
O52 W18 O53 88.1(4) . . ?
O18 W18 O51 101.7(4) . . ?
O46 W18 O51 84.7(4) . . ?
O52 W18 O51 155.2(3) . . ?
O53 W18 O51 81.2(4) . . ?
O18 W18 O59 172.0(4) . . ?
O46 W18 O59 85.1(3) . . ?
O52 W18 O59 74.3(3) . . ?
O53 W18 O59 70.9(3) . . ?
O51 W18 O59 81.1(3) . . ?
O16 W16 O48 102.8(4) . . ?
O16 W16 O54 102.4(4) . . ?
O48 W16 O54 92.9(4) . . ?
O16 W16 O47 101.8(4) . . ?
O48 W16 O47 86.6(4) . . ?
O54 W16 O47 155.3(4) . . ?
O16 W16 O52 97.9(4) . . ?
O48 W16 O52 158.7(4) . . ?
O54 W16 O52 87.2(3) . . ?
O47 W16 O52 84.6(3) . . ?
O16 W16 O59 170.2(3) . . ?
O48 W16 O59 86.1(3) . . ?
O54 W16 O59 72.8(3) . . ?
O47 W16 O59 82.6(3) . . ?
O52 W16 O59 73.6(3) . . ?
O17 W17 O53 103.9(4) . . ?
O17 W17 O50 103.4(4) . . ?
O53 W17 O50 95.2(4) . . ?
O17 W17 O54 99.9(4) . . ?
O53 W17 O54 89.0(4) . . ?
O50 W17 O54 154.5(3) . . ?
O17 W17 O49 98.5(4) . . ?
O53 W17 O49 157.2(3) . . ?
O50 W17 O49 83.9(4) . . ?
O54 W17 O49 82.7(3) . . ?
O17 W17 O59 171.8(4) . . ?
O53 W17 O59 74.9(3) . . ?
O50 W17 O59 84.8(3) . . ?
O54 W17 O59 72.0(3) . . ?
O49 W17 O59 82.3(3) . . ?
O14 W14 O38 100.2(4) . . ?
O14 W14 O45 103.0(4) . . ?
O38 W14 O45 94.6(4) . . ?
O14 W14 O40 99.8(4) . . ?
O38 W14 O40 92.4(4) . . ?
O45 W14 O40 154.5(3) . . ?
O14 W14 O46 94.7(4) . . ?
O38 W14 O46 165.1(3) . . ?
O45 W14 O46 83.3(3) . . ?
O40 W14 O46 83.7(3) . . ?
O14 W14 O60 170.2(4) . . ?
O38 W14 O60 85.6(3) . . ?
O45 W14 O60 84.2(3) . . ?
O40 W14 O60 71.9(3) . . ?
O46 W14 O60 79.5(3) . . ?
O15 W15 O40 99.4(4) . . ?
O15 W15 O41 101.4(4) . . ?
O40 W15 O41 159.3(4) . . ?
O15 W15 O47 97.1(4) . . ?
O40 W15 O47 90.9(3) . . ?
O41 W15 O47 86.4(3) . . ?
O15 W15 O39 97.7(4) . . ?
O40 W15 O39 90.5(3) . . ?
O41 W15 O39 87.0(3) . . ?
O47 W15 O39 164.8(4) . . ?
O15 W15 O60 173.8(3) . . ?
O40 W15 O60 74.5(3) . . ?
O41 W15 O60 84.8(3) . . ?
O47 W15 O60 83.6(3) . . ?
O39 W15 O60 82.2(3) . . ?
O10 W10 O34 100.2(4) . . ?
O10 W10 O41 102.0(4) . . ?
O34 W10 O41 91.8(4) . . ?
O10 W10 O42 100.0(4) . . ?
O34 W10 O42 91.5(4) . . ?
O41 W10 O42 156.8(3) . . ?
O10 W10 O48 96.3(4) . . ?
O34 W10 O48 163.5(3) . . ?
O41 W10 O48 83.6(3) . . ?
O42 W10 O48 86.8(3) . . ?
O10 W10 O61 172.0(4) . . ?
O34 W10 O61 83.6(3) . . ?
O41 W10 O61 84.9(3) . . ?
O42 W10 O61 72.7(3) . . ?
O48 W10 O61 80.3(3) . . ?
O11 W11 O49 99.8(4) . . ?
O11 W11 O43 101.5(4) . . ?
O49 W11 O43 89.3(4) . . ?
O11 W11 O42 99.5(4) . . ?
O49 W11 O42 92.8(4) . . ?
O43 W11 O42 158.2(4) . . ?
O11 W11 O35 95.8(4) . . ?
O49 W11 O35 164.0(3) . . ?
O43 W11 O35 84.3(4) . . ?
O42 W11 O35 88.0(4) . . ?
O11 W11 O61 172.8(3) . . ?
O49 W11 O61 83.5(3) . . ?
O43 W11 O61 85.0(3) . . ?
O42 W11 O61 73.8(3) . . ?
O35 W11 O61 81.5(3) . . ?
O12 W12 O36 99.2(4) . . ?
O12 W12 O43 100.9(4) . . ?
O36 W12 O43 92.0(4) . . ?
O12 W12 O44 98.5(4) . . ?
O36 W12 O44 91.6(4) . . ?
O43 W12 O44 159.5(4) . . ?
O12 W12 O50 96.9(4) . . ?
O36 W12 O50 163.9(4) . . ?
O43 W12 O50 84.5(4) . . ?
O44 W12 O50 86.5(4) . . ?
O12 W12 O62 171.7(4) . . ?
O36 W12 O62 85.2(4) . . ?
O43 W12 O62 85.9(3) . . ?
O44 W12 O62 74.3(3) . . ?
O50 W12 O62 78.9(3) . . ?
O13 W13 O51 100.1(4) . . ?
O13 W13 O45 105.1(4) . . ?
O51 W13 O45 88.7(4) . . ?
O13 W13 O44 98.1(4) . . ?
O51 W13 O44 96.0(4) . . ?
O45 W13 O44 155.2(3) . . ?
O13 W13 O37 95.9(4) . . ?
O51 W13 O37 163.6(3) . . ?
O45 W13 O37 83.8(3) . . ?
O44 W13 O37 85.0(4) . . ?
O13 W13 O62 170.3(4) . . ?
O51 W13 O62 84.9(3) . . ?
O45 W13 O62 83.2(3) . . ?
O44 W13 O62 73.0(3) . . ?
O37 W13 O62 79.8(3) . . ?
W1 O1 Co3 147.2(5) . . ?
W4 O4 Co3 164.3(6) . 2_667 ?
W16 O16 Co3 144.8(5) . 1_565 ?
W15 O15 Co2 149.8(5) . . ?
W1 O19 W9 153.1(5) . . ?
W4 O20 W1 152.2(5) . . ?
W2 O21 W1 122.3(4) . . ?
W1 O22 W3 122.6(4) . . ?
W3 O23 W2 122.9(5) . . ?
W6 O24 W2 148.7(5) . . ?
W2 O25 W5 152.0(5) . . ?
W8 O26 W3 146.9(5) . . ?
W3 O27 W7 153.8(5) . . ?
W4 O28 W5 123.2(4) . . ?
W5 O29 W6 152.1(5) . . ?
W6 O30 W7 122.1(4) . . ?
W7 O31 W8 155.4(5) . . ?
W8 O32 W9 121.9(4) . . ?
W9 O33 W4 149.0(5) . . ?
W10 O34 W4 162.2(5) . . ?
W5 O35 W11 162.1(5) . . ?
W12 O36 W6 162.9(4) . . ?
W7 O37 W13 161.2(5) . . ?
W14 O38 W8 160.5(5) . . ?
W9 O39 W15 162.3(5) . . ?
W15 O40 W14 122.4(4) . . ?
W15 O41 W10 152.2(4) . . ?
W11 O42 W10 121.9(4) . . ?
W12 O43 W11 149.4(5) . . ?
W13 O44 W12 121.7(4) . . ?
W14 O45 W13 152.4(5) . . ?
W18 O46 W14 154.3(5) . . ?
W15 O47 W16 149.3(5) . . ?
W16 O48 W10 151.8(5) . . ?
W11 O49 W17 148.7(5) . . ?
W17 O50 W12 154.8(5) . . ?
W13 O51 W18 149.2(5) . . ?
W18 O52 W16 123.0(4) . . ?
W17 O53 W18 123.9(4) . . ?
W16 O54 W17 123.5(4) . . ?
P1 O55 W3 125.4(4) . . ?
P1 O55 W1 123.7(5) . . ?
W3 O55 W1 91.1(3) . . ?
P1 O55 W2 124.3(5) . . ?
W3 O55 W2 90.8(3) . . ?
W1 O55 W2 91.3(3) . . ?
P1 O56 W4 127.1(4) . . ?
P1 O56 W5 128.4(5) . . ?
W4 O56 W5 91.2(3) . . ?
P1 O57 W6 128.1(4) . . ?
P1 O57 W7 129.2(4) . . ?
W6 O57 W7 89.8(3) . . ?
P1 O58 W9 129.2(4) . . ?
P1 O58 W8 126.7(5) . . ?
W9 O58 W8 90.9(3) . . ?
P2 O59 W17 125.6(5) . . ?
P2 O59 W16 124.1(4) . . ?
W17 O59 W16 91.6(3) . . ?
P2 O59 W18 125.4(4) . . ?
W17 O59 W18 90.2(2) . . ?
W16 O59 W18 89.1(3) . . ?
P2 O60 W15 127.9(5) . . ?
P2 O60 W14 128.3(4) . . ?
W15 O60 W14 90.6(3) . . ?
P2 O61 W11 127.4(4) . . ?
P2 O61 W10 128.6(5) . . ?
W11 O61 W10 91.5(3) . . ?
P2 O62 W12 129.5(5) . . ?
P2 O62 W13 125.9(4) . . ?
W12 O62 W13 90.9(3) . . ?
O13W O65 Co3 118(2) . . ?
O15W O13W O65 138(3) 2_577 . ?

loop_
_geom_bond_atom_site_label_1
_geom_bond_atom_site_label_2
_geom_bond_distance
_geom_bond_site_symmetry_2
_geom_bond_publ_flag
P1 O56 1.536(8) . ?
P1 O57 1.545(8) . ?
P1 O58 1.548(9) . ?
P1 O55 1.596(9) . ?
P2 O61 1.543(8) . ?
P2 O60 1.552(9) . ?
P2 O62 1.553(8) . ?
P2 O59 1.583(8) . ?
Co1 O76 2.058(12) . ?
Co1 O71 2.079(10) . ?
Co1 O72 2.093(11) . ?
Co1 O73 2.103(9) . ?
Co1 O75 2.141(12) . ?
Co1 O74 2.182(12) . ?
Co2 O67 2.063(11) . ?
Co2 O68 2.066(12) . ?
Co2 O69 2.078(10) . ?
Co2 O66 2.089(12) . ?
Co2 O15 2.135(10) . ?
Co2 O70 2.175(10) . ?
Co3 O64 1.99(2) . ?
Co3 O16 2.140(10) 1_545 ?
Co3 O63 2.146(14) . ?
Co3 O65 2.19(3) . ?
Co3 O1 2.214(10) . ?
Co3 O4 2.228(10) 2_667 ?
W1 O1 1.730(8) . ?
W1 O22 1.870(8) . ?
W1 O19 1.890(8) . ?
W1 O21 1.971(10) . ?
W1 O20 1.981(9) . ?
W1 O55 2.398(8) . ?
W2 O2 1.742(8) . ?
W2 O25 1.871(8) . ?
W2 O24 1.943(8) . ?
W2 O21 1.946(9) . ?
W2 O23 1.984(9) . ?
W2 O55 2.399(9) . ?
W3 O3 1.706(8) . ?
W3 O27 1.800(8) . ?
W3 O23 1.900(9) . ?
W3 O26 1.999(9) . ?
W3 O22 2.026(8) . ?
W3 O55 2.391(8) . ?
W4 O4 1.731(9) . ?
W4 O20 1.874(9) . ?
W4 O28 1.923(9) . ?
W4 O33 1.944(8) . ?
W4 O34 1.978(8) . ?
W4 O56 2.372(8) . ?
W5 O5 1.732(9) . ?
W5 O35 1.869(8) . ?
W5 O29 1.898(8) . ?
W5 O28 1.948(8) . ?
W5 O25 2.000(9) . ?
W5 O56 2.392(8) . ?
W6 O6 1.740(10) . ?
W6 O24 1.896(8) . ?
W6 O30 1.902(7) . ?
W6 O29 1.930(8) . ?
W6 O36 1.988(8) . ?
W6 O57 2.381(8) . ?
W7 O7 1.689(9) . ?
W7 O37 1.806(8) . ?
W7 O31 1.904(8) . ?
W7 O30 1.945(8) . ?
W7 O27 2.114(8) . ?
W7 O57 2.387(7) . ?
W8 O8 1.702(9) . ?
W8 O26 1.872(8) . ?
W8 O31 1.908(8) . ?
W8 O32 1.931(9) . ?
W8 O38 2.066(9) . ?
W8 O58 2.387(8) . ?
W9 O9 1.744(10) . ?
W9 O33 1.889(8) . ?
W9 O39 1.892(8) . ?
W9 O32 1.941(8) . ?
W9 O19 1.970(8) . ?
W9 O58 2.362(9) . ?
W18 O18 1.701(8) . ?
W18 O46 1.823(8) . ?
W18 O52 1.886(9) . ?
W18 O53 1.994(9) . ?
W18 O51 2.021(9) . ?
W18 O59 2.446(7) . ?
W16 O16 1.746(9) . ?
W16 O48 1.853(8) . ?
W16 O54 1.883(9) . ?
W16 O47 1.938(8) . ?
W16 O52 1.988(8) . ?
W16 O59 2.408(9) . ?
W17 O17 1.718(8) . ?
W17 O53 1.864(8) . ?
W17 O50 1.878(9) . ?
W17 O54 2.000(9) . ?
W17 O49 2.015(8) . ?
W17 O59 2.362(8) . ?
W14 O14 1.714(8) . ?
W14 O38 1.817(8) . ?
W14 O45 1.903(9) . ?
W14 O40 1.951(8) . ?
W14 O46 2.061(8) . ?
W14 O60 2.413(8) . ?
W15 O15 1.750(10) . ?
W15 O40 1.902(7) . ?
W15 O41 1.911(8) . ?
W15 O47 1.925(9) . ?
W15 O39 1.932(9) . ?
W15 O60 2.338(9) . ?
W10 O10 1.704(8) . ?
W10 O34 1.857(8) . ?
W10 O41 1.920(8) . ?
W10 O42 1.951(8) . ?
W10 O48 2.010(8) . ?
W10 O61 2.392(8) . ?
W11 O11 1.716(8) . ?
W11 O49 1.875(8) . ?
W11 O43 1.918(8) . ?
W11 O42 1.938(8) . ?
W11 O35 1.969(8) . ?
W11 O61 2.355(8) . ?
W12 O12 1.733(9) . ?
W12 O36 1.850(8) . ?
W12 O43 1.910(8) . ?
W12 O44 1.947(7) . ?
W12 O50 1.992(9) . ?
W12 O62 2.343(8) . ?
W13 O13 1.685(9) . ?
W13 O51 1.857(9) . ?
W13 O45 1.909(9) . ?
W13 O44 1.931(8) . ?
W13 O37 2.051(8) . ?
W13 O62 2.408(7) . ?
O4 Co3 2.228(10) 2_667 ?
O16 Co3 2.140(10) 1_565 ?
O65 O13W 1.69(5) . ?
O13W O15W 1.60(6) 2_577 ?
O15W O13W 1.60(6) 2_577 ?
